data_1514783
loop_
_publ_author_name
'Williams, Valerie A.'
'Hulley, Elliott B.'
'Wolczanski, Peter T.'
'Lancaster, Kyle M.'
'Lobkovsky, Emil B.'

_publ_section_title
;
 Exploring the limits of redox non-innocence: pseudo square planar
 [{\k4-Me2C(CH2N&#xE001;CHpy)2}Ni]n (n = 2+, 1+, 0, &#x2212;1, &#x2212;2)
 favor Ni(ii)
;
_journal_issue 9
_journal_name_full 'Chemical Science'
_journal_page_first 3636
_journal_paper_doi 10.1039/c3sc50743b
_journal_volume 4
_journal_year 2013
_chemical_formula_moiety 'C17 H20 N4 Ni'
_chemical_formula_sum 'C17 H20 N4 Ni'
_chemical_formula_weight 339.08
_chemical_name_systematic
;
?
;
_space_group_IT_number 14
_symmetry_cell_setting monoclinic
_symmetry_space_group_name_Hall '-P 2ybc'
_symmetry_space_group_name_H-M 'P 1 21/c 1'
_atom_sites_solution_hydrogens mixed
_atom_sites_solution_primary direct
_atom_sites_solution_secondary difmap
_audit_creation_method SHELXL-97
_cell_angle_alpha 90.00
_cell_angle_beta 112.463(2)
_cell_angle_gamma 90.00
_cell_formula_units_Z 4
_cell_length_a 14.9461(4)
_cell_length_b 7.3243(2)
_cell_length_c 15.6793(4)
_cell_measurement_reflns_used 4316
_cell_measurement_temperature 173(2)
_cell_measurement_theta_max 28.31
_cell_measurement_theta_min 2.63
_cell_volume 1586.18(8)
_computing_cell_refinement 'Bruker SAINT+'
_computing_data_collection 'Bruker APEX2'
_computing_data_reduction 'Bruker SAINT+'
_computing_molecular_graphics 'Bruker SHELXTL'
_computing_publication_material 'Bruker SHELXTL'
_computing_structure_refinement 'SHELXL-97 (Sheldrick, 1997)'
_computing_structure_solution 'SHELXS-97 (Sheldrick, 1990)'
_diffrn_ambient_temperature 173(2)
_diffrn_measured_fraction_theta_full 0.991
_diffrn_measured_fraction_theta_max 0.991
_diffrn_measurement_device_type 'Bruker X8 APEX II diffractometer'
_diffrn_measurement_method 'phi and omega scans'
_diffrn_radiation_monochromator graphite
_diffrn_radiation_source 'fine-focus sealed tube'
_diffrn_radiation_type MoK\a
_diffrn_radiation_wavelength 0.71073
_diffrn_reflns_av_R_equivalents 0.0404
_diffrn_reflns_av_sigmaI/netI 0.0376
_diffrn_reflns_limit_h_max 20
_diffrn_reflns_limit_h_min -20
_diffrn_reflns_limit_k_max 9
_diffrn_reflns_limit_k_min -9
_diffrn_reflns_limit_l_max 20
_diffrn_reflns_limit_l_min -18
_diffrn_reflns_number 14568
_diffrn_reflns_theta_full 28.42
_diffrn_reflns_theta_max 28.42
_diffrn_reflns_theta_min 2.63
_diffrn_standards_number 0
_exptl_absorpt_coefficient_mu 1.225
_exptl_absorpt_correction_T_max 0.9413
_exptl_absorpt_correction_T_min 0.6401
_exptl_absorpt_correction_type multi-scan
_exptl_absorpt_process_details SADABS
_exptl_crystal_colour parallelepiped
_exptl_crystal_density_diffrn 1.420
_exptl_crystal_density_method 'not measured'
_exptl_crystal_description black
_exptl_crystal_F_000 712
_exptl_crystal_size_max 0.40
_exptl_crystal_size_mid 0.15
_exptl_crystal_size_min 0.05
_refine_diff_density_max 0.489
_refine_diff_density_min -0.364
_refine_diff_density_rms 0.065
_refine_ls_extinction_method none
_refine_ls_goodness_of_fit_ref 1.044
_refine_ls_hydrogen_treatment mixed
_refine_ls_matrix_type full
_refine_ls_number_parameters 257
_refine_ls_number_reflns 3949
_refine_ls_number_restraints 0
_refine_ls_restrained_S_all 1.044
_refine_ls_R_factor_all 0.0422
_refine_ls_R_factor_gt 0.0320
_refine_ls_shift/su_max 0.030
_refine_ls_shift/su_mean 0.001
_refine_ls_structure_factor_coef Fsqd
_refine_ls_weighting_details 'calc w=1/[\s^2^(Fo^2^)+(0.0555P)^2^+0.0436P] where P=(Fo^2^+2Fc^2^)/3'
_refine_ls_weighting_scheme calc
_refine_ls_wR_factor_gt 0.0876
_refine_ls_wR_factor_ref 0.0939
_reflns_number_gt 3240
_reflns_number_total 3949
_reflns_threshold_expression >2sigma(I)
_cod_data_source_file c3sc50743b.txt
_cod_data_source_block eh10
_cod_depositor_comments
;
The following automatic conversions were performed:

'_symmetry_cell_setting' value 'Monoclinic' changed to 'monoclinic'
according to
/usr/data/users/saulius/automatic-downloads/retrospective/RSC/lib/dictionaries/cif_core.dic
dictionary named 'cif_core.dic' version 2.4.2 from 2011-04-26.

Automatic conversion script
Id: cif_fix_values 2281 2013-09-26 08:29:07Z andrius 
;
_cod_original_cell_volume 1586.18(7)
_cod_original_sg_symbol_H-M P2(1)/c
_cod_database_code 1514783

loop_
_symmetry_equiv_pos_as_xyz
'x, y, z'
'-x, y+1/2, -z+1/2'
'-x, -y, -z'
'x, -y-1/2, z-1/2'

loop_
_atom_site_label
_atom_site_type_symbol
_atom_site_fract_x
_atom_site_fract_y
_atom_site_fract_z
_atom_site_U_iso_or_equiv
_atom_site_adp_type
_atom_site_occupancy
_atom_site_symmetry_multiplicity
_atom_site_calc_flag
_atom_site_refinement_flags
Ni1 Ni 0.275695(11) 0.68861(2) 0.140394(12) 0.02050(5) Uani 1 1 d .
N1 N 0.24613(8) 0.44506(16) 0.09496(8) 0.0226(3) Uani 1 1 d .
N2 N 0.14733(8) 0.68996(16) 0.13093(8) 0.0227(3) Uani 1 1 d .
N3 N 0.32050(8) 0.87108(17) 0.23076(8) 0.0233(3) Uani 1 1 d .
N4 N 0.38715(8) 0.75144(17) 0.11585(8) 0.0217(3) Uani 1 1 d .
C1 C 0.30143(11) 0.3186(2) 0.07464(11) 0.0257(3) Uani 1 1 d .
C2 C 0.26680(12) 0.1554(2) 0.03362(11) 0.0296(4) Uani 1 1 d .
C3 C 0.16941(12) 0.1110(2) 0.01130(11) 0.0314(4) Uani 1 1 d .
C4 C 0.11186(11) 0.2328(2) 0.03272(11) 0.0292(4) Uani 1 1 d .
C5 C 0.15087(10) 0.3993(2) 0.07529(10) 0.0240(3) Uani 1 1 d .
C6 C 0.10039(10) 0.5350(2) 0.10279(10) 0.0237(3) Uani 1 1 d .
C7 C 0.10665(10) 0.8243(2) 0.17480(11) 0.0265(3) Uani 1 1 d .
C8 C 0.17513(11) 0.8641(2) 0.27502(11) 0.0307(4) Uani 1 1 d .
C9 C 0.26482(11) 0.9663(2) 0.27660(11) 0.0303(4) Uani 1 1 d .
C10 C 0.40229(10) 0.9505(2) 0.23617(10) 0.0255(3) Uani 1 1 d .
C11 C 0.44447(10) 0.8808(2) 0.17639(10) 0.0232(3) Uani 1 1 d .
C12 C 0.53203(11) 0.9394(2) 0.17242(11) 0.0286(3) Uani 1 1 d .
C13 C 0.56133(11) 0.8706(2) 0.10641(11) 0.0313(4) Uani 1 1 d .
C14 C 0.50304(11) 0.7409(2) 0.04422(11) 0.0294(3) Uani 1 1 d .
C15 C 0.41944(11) 0.68536(19) 0.05174(11) 0.0243(3) Uani 1 1 d .
C16 C 0.20211(13) 0.6874(3) 0.33055(12) 0.0415(5) Uani 1 1 d .
H16A H 0.1430 0.6230 0.3262 0.062 Uiso 1 1 calc R
H16B H 0.2408 0.7158 0.3953 0.062 Uiso 1 1 calc R
H16C H 0.2399 0.6097 0.3058 0.062 Uiso 1 1 calc R
C17 C 0.12058(13) 0.9915(3) 0.31631(13) 0.0509(5) Uani 1 1 d .
H17A H 0.1009 1.1022 0.2786 0.076 Uiso 1 1 calc R
H17B H 0.1630 1.0247 0.3794 0.076 Uiso 1 1 calc R
H17C H 0.0630 0.9289 0.3173 0.076 Uiso 1 1 calc R
H1 H 0.3704(11) 0.351(2) 0.0952(11) 0.025(4) Uiso 1 1 d .
H15 H 0.3790(10) 0.601(2) 0.0123(10) 0.014(4) Uiso 1 1 d .
H7B H 0.0448(11) 0.778(2) 0.1732(11) 0.020(4) Uiso 1 1 d .
H10 H 0.4274(11) 1.055(2) 0.2730(11) 0.028(4) Uiso 1 1 d .
H6 H 0.0376(11) 0.512(2) 0.1042(11) 0.024(4) Uiso 1 1 d .
H7A H 0.0924(10) 0.942(2) 0.1376(10) 0.018(4) Uiso 1 1 d .
H9B H 0.2431(10) 1.089(2) 0.2475(10) 0.023(4) Uiso 1 1 d .
H13 H 0.6184(12) 0.900(2) 0.1042(12) 0.035(5) Uiso 1 1 d .
H2 H 0.3087(11) 0.068(2) 0.0204(11) 0.028(4) Uiso 1 1 d .
H12 H 0.5667(11) 1.023(2) 0.2095(11) 0.026(4) Uiso 1 1 d .
H4 H 0.0425(13) 0.209(2) 0.0209(12) 0.031(5) Uiso 1 1 d .
H14 H 0.5189(14) 0.698(2) -0.0025(15) 0.045(6) Uiso 1 1 d .
H3 H 0.1425(13) -0.004(3) -0.0163(13) 0.045(6) Uiso 1 1 d .
H9A H 0.3092(12) 0.987(2) 0.3402(13) 0.036(5) Uiso 1 1 d .

loop_
_atom_site_aniso_label
_atom_site_aniso_U_11
_atom_site_aniso_U_22
_atom_site_aniso_U_33
_atom_site_aniso_U_23
_atom_site_aniso_U_13
_atom_site_aniso_U_12
Ni1 0.01835(8) 0.02117(10) 0.02120(10) -0.00251(7) 0.00669(7) -0.00035(6)
N1 0.0234(5) 0.0221(6) 0.0211(5) 0.0011(5) 0.0072(4) 0.0006(5)
N2 0.0206(5) 0.0264(6) 0.0209(6) -0.0005(5) 0.0077(4) 0.0025(5)
N3 0.0237(5) 0.0262(6) 0.0198(5) -0.0030(5) 0.0079(4) -0.0001(5)
N4 0.0207(5) 0.0208(5) 0.0227(6) 0.0006(5) 0.0072(4) 0.0005(5)
C1 0.0271(6) 0.0250(7) 0.0253(7) 0.0022(6) 0.0104(6) 0.0034(6)
C2 0.0411(8) 0.0214(7) 0.0270(7) 0.0025(6) 0.0138(6) 0.0048(6)
C3 0.0442(8) 0.0226(7) 0.0250(7) -0.0028(6) 0.0105(6) -0.0043(7)
C4 0.0319(7) 0.0281(8) 0.0247(7) 0.0026(6) 0.0077(6) -0.0057(6)
C5 0.0252(6) 0.0252(7) 0.0201(6) 0.0027(6) 0.0070(5) -0.0012(6)
C6 0.0189(6) 0.0300(7) 0.0210(7) 0.0007(6) 0.0064(5) -0.0022(5)
C7 0.0236(6) 0.0311(8) 0.0262(7) -0.0021(6) 0.0111(6) 0.0041(6)
C8 0.0295(7) 0.0402(8) 0.0249(7) -0.0057(6) 0.0132(6) 0.0009(7)
C9 0.0335(7) 0.0332(8) 0.0259(7) -0.0093(6) 0.0132(6) -0.0010(6)
C10 0.0241(6) 0.0254(7) 0.0227(7) -0.0044(6) 0.0043(5) -0.0024(6)
C11 0.0237(6) 0.0222(7) 0.0205(7) 0.0008(6) 0.0047(5) -0.0002(6)
C12 0.0262(7) 0.0271(7) 0.0286(7) -0.0005(6) 0.0062(6) -0.0052(6)
C13 0.0276(7) 0.0324(8) 0.0366(8) 0.0039(7) 0.0153(6) -0.0035(6)
C14 0.0343(7) 0.0302(8) 0.0279(8) 0.0013(6) 0.0167(6) 0.0024(6)
C15 0.0260(6) 0.0228(7) 0.0227(7) -0.0015(6) 0.0076(5) 0.0008(5)
C16 0.0412(9) 0.0575(12) 0.0253(8) 0.0079(8) 0.0120(7) -0.0085(8)
C17 0.0434(9) 0.0709(13) 0.0477(10) -0.0262(9) 0.0278(8) -0.0065(9)

loop_
_atom_type_symbol
_atom_type_description
_atom_type_scat_dispersion_real
_atom_type_scat_dispersion_imag
_atom_type_scat_source
C C 0.0033 0.0016 'International Tables Vol C Tables 4.2.6.8 and 6.1.1.4'
H H 0.0000 0.0000 'International Tables Vol C Tables 4.2.6.8 and 6.1.1.4'
N N 0.0061 0.0033 'International Tables Vol C Tables 4.2.6.8 and 6.1.1.4'
Ni Ni 0.3393 1.1124 'International Tables Vol C Tables 4.2.6.8 and 6.1.1.4'

loop_
_geom_angle_atom_site_label_1
_geom_angle_atom_site_label_2
_geom_angle_atom_site_label_3
_geom_angle
N2 Ni1 N3 96.65(5)
N2 Ni1 N4 159.17(5)
N3 Ni1 N4 83.86(5)
N2 Ni1 N1 83.74(5)
N3 Ni1 N1 155.89(5)
N4 Ni1 N1 104.25(5)
C1 N1 C5 116.82(12)
C1 N1 Ni1 130.54(10)
C5 N1 Ni1 112.51(10)
C6 N2 C7 118.29(13)
C6 N2 Ni1 114.91(10)
C7 N2 Ni1 124.51(9)
C10 N3 C9 116.19(13)
C10 N3 Ni1 114.53(10)
C9 N3 Ni1 127.10(10)
C15 N4 C11 116.73(12)
C15 N4 Ni1 130.44(10)
C11 N4 Ni1 112.79(10)
N1 C1 C2 123.62(14)
C1 C2 C3 119.57(15)
C4 C3 C2 118.60(15)
C3 C4 C5 119.80(15)
N1 C5 C4 121.54(14)
N1 C5 C6 112.81(12)
C4 C5 C6 125.65(14)
N2 C6 C5 115.49(13)
N2 C7 C8 111.97(12)
C16 C8 C9 111.56(13)
C16 C8 C17 110.00(15)
C9 C8 C17 107.45(14)
C16 C8 C7 110.43(14)
C9 C8 C7 110.26(13)
C17 C8 C7 106.98(13)
N3 C9 C8 114.71(13)
N3 C10 C11 115.70(13)
N4 C11 C12 121.58(14)
N4 C11 C10 112.79(13)
C12 C11 C10 125.54(14)
C13 C12 C11 119.76(14)
C12 C13 C14 118.93(15)
C15 C14 C13 119.31(15)
N4 C15 C14 123.68(14)

loop_
_geom_bond_atom_site_label_1
_geom_bond_atom_site_label_2
_geom_bond_distance
Ni1 N2 1.8670(12)
Ni1 N3 1.8754(12)
Ni1 N4 1.9038(12)
Ni1 N1 1.9091(12)
N1 C1 1.3577(19)
N1 C5 1.3780(18)
N2 C6 1.3186(18)
N2 C7 1.4599(19)
N3 C10 1.3269(19)
N3 C9 1.467(2)
N4 C15 1.360(2)
N4 C11 1.3827(18)
C1 C2 1.362(2)
C2 C3 1.399(2)
C3 C4 1.367(2)
C4 C5 1.405(2)
C5 C6 1.411(2)
C7 C8 1.540(2)
C8 C16 1.526(3)
C8 C9 1.527(2)
C8 C17 1.535(2)
C10 C11 1.410(2)
C11 C12 1.401(2)
C12 C13 1.365(2)
C13 C14 1.401(2)
C14 C15 1.361(2)
